data_7213959
loop_
_publ_author_name
'Li, Jie'
'Sheng, Tianlu'
'Bai, Songyan'
'Hu, Shengmin'
'Wen, Yuehong'
'Fu, Ruibiao'
'Huang, Yihui'
'Xue, Zhenzhen'
'Wu, Xintao'

_publ_section_title
;
 A series of metal--organic frameworks containing diverse secondary
 building units derived from a flexible triazine-based tetracarboxylic
 ligand
;
_journal_issue 11
_journal_name_full CrystEngComm
_journal_page_first 2188
_journal_paper_doi 10.1039/c3ce42045k
_journal_volume 16
_journal_year 2014
_chemical_formula_sum 'C24 H26 N7 O12 Zn2.5'
_chemical_formula_weight 767.94
_chemical_name_systematic
; 
 ? 
;
_space_group_IT_number 14
_symmetry_cell_setting monoclinic
_symmetry_space_group_name_Hall '-P 2yn'
_symmetry_space_group_name_H-M 'P 1 21/n 1'
_atom_sites_solution_hydrogens geom
_atom_sites_solution_primary direct
_atom_sites_solution_secondary difmap
_audit_creation_method SHELXL-97
_cell_angle_alpha 90.00
_cell_angle_beta 106.905(4)
_cell_angle_gamma 90.00
_cell_formula_units_Z 4
_cell_length_a 16.915(5)
_cell_length_b 9.686(3)
_cell_length_c 17.400(5)
_cell_measurement_reflns_used 6564
_cell_measurement_temperature 293(2)
_cell_measurement_theta_max 27.4816
_cell_measurement_theta_min 2.4042
_cell_volume 2727.6(14)
_computing_cell_refinement 'Bruker XSCANS'
_computing_data_collection 'Bruker XSCANS'
_computing_data_reduction 'Bruker SHELXTL'
_computing_molecular_graphics 'Bruker SHELXTL'
_computing_publication_material 'Bruker SHELXTL'
_computing_structure_refinement 'SHELXL-97 (Sheldrick, 1997)'
_computing_structure_solution 'SHELXS-97 (Sheldrick, 1990)'
_diffrn_ambient_temperature 293(2)
_diffrn_detector_area_resol_mean 28.5714
_diffrn_measured_fraction_theta_full 0.988
_diffrn_measured_fraction_theta_max 0.988
_diffrn_measurement_device_type CCD
_diffrn_measurement_method CCD_Profile_fitting
_diffrn_radiation_monochromator graphite
_diffrn_radiation_source 'fine-focus sealed tube'
_diffrn_radiation_type MoK\a
_diffrn_radiation_wavelength 0.71073
_diffrn_reflns_av_R_equivalents 0.0379
_diffrn_reflns_av_sigmaI/netI 0.0422
_diffrn_reflns_limit_h_max 20
_diffrn_reflns_limit_h_min -20
_diffrn_reflns_limit_k_max 11
_diffrn_reflns_limit_k_min -7
_diffrn_reflns_limit_l_max 20
_diffrn_reflns_limit_l_min -20
_diffrn_reflns_number 18009
_diffrn_reflns_theta_full 25.00
_diffrn_reflns_theta_max 25.00
_diffrn_reflns_theta_min 2.45
_exptl_absorpt_coefficient_mu 2.269
_exptl_absorpt_correction_T_max 1.0000
_exptl_absorpt_correction_T_min 0.6993
_exptl_absorpt_correction_type multi-scan
_exptl_crystal_colour Colorless
_exptl_crystal_density_diffrn 1.870
_exptl_crystal_density_method 'not measured'
_exptl_crystal_description Prism
_exptl_crystal_F_000 1560
_exptl_crystal_size_max 0.2000
_exptl_crystal_size_mid 0.2000
_exptl_crystal_size_min 0.2000
_refine_diff_density_max 3.470
_refine_diff_density_min -2.629
_refine_diff_density_rms 0.165
_refine_ls_extinction_method none
_refine_ls_goodness_of_fit_ref 1.049
_refine_ls_hydrogen_treatment mixed
_refine_ls_matrix_type full
_refine_ls_number_parameters 458
_refine_ls_number_reflns 4751
_refine_ls_number_restraints 27
_refine_ls_restrained_S_all 1.087
_refine_ls_R_factor_all 0.0876
_refine_ls_R_factor_gt 0.0797
_refine_ls_shift/su_max 0.000
_refine_ls_shift/su_mean 0.000
_refine_ls_structure_factor_coef Fsqd
_refine_ls_weighting_details 'calc w=1/[\s^2^(Fo^2^)+(0.1221P)^2^+20.9105P] where P=(Fo^2^+2Fc^2^)/3'
_refine_ls_weighting_scheme calc
_refine_ls_wR_factor_gt 0.2083
_refine_ls_wR_factor_ref 0.2169
_reflns_number_gt 4160
_reflns_number_total 4751
_reflns_threshold_expression >2sigma(I)
_cod_data_source_file c3ce42045k.txt
_cod_data_source_block a
_cod_depositor_comments
;
The following automatic conversions were performed:

'_symmetry_cell_setting' value 'Monoclinic' changed to 'monoclinic'
according to
/usr/data/users/saulius/automatic-downloads/current/RSC/lib/dictionaries/cif_core.dic
dictionary named 'cif_core.dic' version 2.4.2 from
2011-04-26.

'_exptl_absorpt_correction_type' value 'Multi-scan'
changed to 'multi-scan' according to
/usr/data/users/saulius/automatic-downloads/current/RSC/lib/dictionaries/cif_core.dic
dictionary named 'cif_core.dic' version 2.4.2 from 2011-04-26.

Automatic conversion script
Id: cif_fix_values 2281 2013-09-26 08:29:07Z andrius 
;
_cod_original_cell_volume 2727.5(13)
_cod_original_sg_symbol_H-M P2(1)/n
_cod_original_formula_sum 'C24 H26 N7 O12 Zn2.50'
_cod_database_code 7213959

loop_
_symmetry_equiv_pos_as_xyz
'x, y, z'
'-x+1/2, y+1/2, -z+1/2'
'-x, -y, -z'
'x-1/2, -y-1/2, z-1/2'

loop_
_atom_site_label
_atom_site_type_symbol
_atom_site_fract_x
_atom_site_fract_y
_atom_site_fract_z
_atom_site_U_iso_or_equiv
_atom_site_adp_type
_atom_site_occupancy
_atom_site_symmetry_multiplicity
_atom_site_calc_flag
_atom_site_refinement_flags
_atom_site_disorder_assembly
_atom_site_disorder_group
Zn1 Zn 0.5000 -1.0000 0.0000 0.0226(3) Uani 1 2 d S . .
Zn2 Zn 0.60478(5) -0.25291(7) 0.12268(5) 0.0222(3) Uani 1 1 d . . .
Zn3 Zn 0.58967(6) -0.73326(10) 0.00957(7) 0.0429(3) Uani 1 1 d D . .
N1 N 0.7873(4) -0.6423(6) 0.0093(3) 0.0254(12) Uani 1 1 d . . .
N2 N 0.8407(4) -0.7767(7) -0.0798(4) 0.0276(13) Uani 1 1 d . . .
N3 N 0.7997(4) -0.8877(6) 0.0255(4) 0.0293(13) Uani 1 1 d . . .
N4 N 0.8617(5) -1.0104(7) -0.0528(5) 0.050(2) Uani 1 1 d . . .
H4A H 0.8558 -1.0795 -0.0239 0.060 Uiso 1 1 calc R . .
N5 N 0.8133(5) -0.5404(8) -0.0988(4) 0.0442(18) Uani 1 1 d . . .
H5A H 0.7988 -0.4675 -0.0781 0.053 Uiso 1 1 calc R . .
N6 N 0.7484(4) -0.7499(5) 0.1107(4) 0.0222(12) Uani 1 1 d . . .
O1 O 1.0697(4) -1.2436(6) -0.2785(4) 0.0439(15) Uani 1 1 d . . .
O2 O 1.0056(8) -1.0737(8) -0.3541(6) 0.104(4) Uani 1 1 d . . .
O3 O 0.9507(3) -0.4990(5) -0.4042(3) 0.0320(12) Uani 1 1 d . . .
O4 O 0.8778(4) -0.3013(6) -0.4174(3) 0.0394(13) Uani 1 1 d . . .
O5 O 0.6213(3) -0.5517(6) 0.0507(3) 0.0403(14) Uani 1 1 d . . .
O6 O 0.6928(3) -0.3944(5) 0.1344(3) 0.0274(10) Uani 1 1 d . . .
O7 O 0.6859(3) -1.0934(5) 0.1483(3) 0.0261(10) Uani 1 1 d . . .
O8 O 0.6144(3) -0.9234(5) 0.0735(3) 0.0292(11) Uani 1 1 d . . .
O9 O 0.4715(3) -0.7899(5) -0.0172(3) 0.0211(9) Uani 1 1 d . . .
O11 O 0.5642(18) -0.710(3) 0.1180(10) 0.260(12) Uani 1 1 d DU . .
O12 O 1.1146(9) -1.1746(8) -0.5762(5) 0.115(5) Uani 1 1 d . . .
C1 C 0.8136(4) -0.6598(8) -0.0564(4) 0.0294(15) Uani 1 1 d . . .
C2 C 0.8317(5) -0.8874(8) -0.0361(4) 0.0306(16) Uani 1 1 d . . .
C3 C 0.7804(4) -0.7601(6) 0.0456(4) 0.0195(13) Uani 1 1 d . . .
C4 C 0.9017(5) -1.0378(8) -0.1123(5) 0.0374(18) Uani 1 1 d . . .
C5 C 0.9690(6) -1.1275(10) -0.0941(6) 0.049(2) Uani 1 1 d . . .
H5B H 0.9887 -1.1649 -0.0428 0.059 Uiso 1 1 calc R . .
C6 C 1.0060(5) -1.1602(9) -0.1518(5) 0.043(2) Uani 1 1 d . . .
H6A H 1.0496 -1.2228 -0.1399 0.052 Uiso 1 1 calc R . .
C7 C 0.9798(5) -1.1019(8) -0.2278(5) 0.0392(19) Uani 1 1 d . . .
C8 C 0.9139(6) -1.0134(9) -0.2442(5) 0.046(2) Uani 1 1 d . . .
H8A H 0.8960 -0.9718 -0.2945 0.055 Uiso 1 1 calc R . .
C9 C 0.8733(6) -0.9844(9) -0.1872(5) 0.044(2) Uani 1 1 d . . .
H9B H 0.8266 -0.9284 -0.2005 0.053 Uiso 1 1 calc R . .
C10 C 1.0213(7) -1.1407(10) -0.2898(7) 0.057(3) Uani 1 1 d . . .
C11 C 0.8334(6) -0.5192(9) -0.1720(5) 0.0384(19) Uani 1 1 d . . .
C12 C 0.8587(8) -0.6211(10) -0.2146(6) 0.061(3) Uani 1 1 d . . .
H12A H 0.8614 -0.7123 -0.1973 0.073 Uiso 1 1 calc R . .
C13 C 0.8802(7) -0.5871(10) -0.2843(6) 0.055(3) Uani 1 1 d . . .
H13A H 0.8991 -0.6556 -0.3120 0.066 Uiso 1 1 calc R . .
C14 C 0.8737(5) -0.4528(9) -0.3121(5) 0.0363(17) Uani 1 1 d . . .
C15 C 0.8431(5) -0.3537(9) -0.2719(4) 0.0318(16) Uani 1 1 d . . .
H15A H 0.8352 -0.2641 -0.2920 0.038 Uiso 1 1 calc R . .
C16 C 0.8237(5) -0.3861(8) -0.2016(4) 0.0324(16) Uani 1 1 d . . .
H16A H 0.8042 -0.3176 -0.1744 0.039 Uiso 1 1 calc R . .
C17 C 0.9024(5) -0.4159(8) -0.3838(4) 0.0310(16) Uani 1 1 d . . .
C18 C 0.7512(4) -0.6153(7) 0.1485(4) 0.0220(13) Uani 1 1 d . . .
H18A H 0.8039 -0.5726 0.1515 0.026 Uiso 1 1 calc R . .
H18B H 0.7491 -0.6288 0.2031 0.026 Uiso 1 1 calc R . .
C19 C 0.6823(4) -0.5152(7) 0.1063(4) 0.0248(14) Uani 1 1 d . . .
C20 C 0.7492(4) -0.8735(7) 0.1581(4) 0.0232(14) Uani 1 1 d . . .
H20A H 0.7482 -0.8464 0.2115 0.028 Uiso 1 1 calc R . .
H20B H 0.8005 -0.9226 0.1636 0.028 Uiso 1 1 calc R . .
C21 C 0.6774(4) -0.9712(6) 0.1228(4) 0.0184(13) Uani 1 1 d . . .
N7 N 0.8978(11) -0.3212(19) 0.1274(14) 0.060(6) Uani 0.56(4) 1 d PD A 1
O10 O 0.8078(13) -0.2776(17) 0.0011(12) 0.053(7) Uani 0.56(4) 1 d PD A 1
C22 C 0.8251(14) -0.2615(17) 0.0725(13) 0.048(8) Uani 0.56(4) 1 d PD A 1
C23 C 0.9539(14) -0.405(3) 0.097(2) 0.092(11) Uani 0.56(4) 1 d PD A 1
C24 C 0.9195(16) -0.285(3) 0.2123(14) 0.087(9) Uani 0.56(4) 1 d PD A 1
N7A N 0.8666(15) -0.283(2) 0.0792(17) 0.048(9) Uani 0.44(4) 1 d PD A 2
O10A O 0.7596(18) -0.3074(19) -0.0380(13) 0.053(7) Uani 0.44(4) 1 d PD A 2
C22A C 0.7833(17) -0.259(2) 0.0288(17) 0.062(9) Uani 0.44(4) 1 d PD A 2
C23A C 0.9216(18) -0.372(3) 0.050(2) 0.076(10) Uani 0.44(4) 1 d PD A 2
C24A C 0.888(2) -0.248(4) 0.1639(19) 0.095(17) Uani 0.44(4) 1 d PD A 2

loop_
_atom_site_aniso_label
_atom_site_aniso_U_11
_atom_site_aniso_U_22
_atom_site_aniso_U_33
_atom_site_aniso_U_23
_atom_site_aniso_U_13
_atom_site_aniso_U_12
Zn1 0.0256(6) 0.0184(6) 0.0267(6) 0.0014(4) 0.0123(4) 0.0004(4)
Zn2 0.0254(5) 0.0195(4) 0.0214(4) 0.0011(3) 0.0061(3) 0.0010(3)
Zn3 0.0270(5) 0.0311(5) 0.0745(8) -0.0196(5) 0.0209(5) -0.0093(4)
N1 0.029(3) 0.024(3) 0.029(3) 0.004(2) 0.017(2) 0.002(2)
N2 0.027(3) 0.034(3) 0.028(3) 0.000(3) 0.018(3) 0.006(2)
N3 0.031(3) 0.030(3) 0.033(3) -0.004(3) 0.021(3) -0.001(3)
N4 0.081(6) 0.025(3) 0.067(5) 0.004(3) 0.059(5) 0.012(3)
N5 0.070(5) 0.037(4) 0.040(4) 0.012(3) 0.039(4) 0.018(3)
N6 0.031(3) 0.016(3) 0.024(3) -0.002(2) 0.016(3) -0.001(2)
O1 0.040(3) 0.054(4) 0.047(4) -0.023(3) 0.027(3) -0.004(3)
O2 0.217(12) 0.045(4) 0.106(7) 0.023(4) 0.132(8) 0.042(6)
O3 0.049(3) 0.028(3) 0.027(3) 0.005(2) 0.023(2) 0.004(2)
O4 0.049(3) 0.045(3) 0.026(3) 0.005(2) 0.014(2) 0.017(3)
O5 0.028(3) 0.032(3) 0.052(3) -0.022(3) -0.002(2) 0.009(2)
O6 0.031(3) 0.019(2) 0.030(2) -0.006(2) 0.007(2) 0.0017(19)
O7 0.029(2) 0.020(2) 0.028(2) 0.0011(19) 0.007(2) -0.0046(19)
O8 0.023(2) 0.024(3) 0.037(3) 0.009(2) 0.003(2) -0.0032(19)
O9 0.023(2) 0.022(2) 0.020(2) 0.0005(18) 0.0093(18) 0.0003(19)
O11 0.249(15) 0.246(15) 0.277(15) 0.003(10) 0.062(10) 0.002(10)
O12 0.270(14) 0.042(4) 0.083(6) -0.022(4) 0.129(8) -0.048(6)
C1 0.030(4) 0.033(4) 0.028(4) 0.005(3) 0.014(3) 0.005(3)
C2 0.034(4) 0.028(4) 0.036(4) -0.005(3) 0.020(3) -0.001(3)
C3 0.018(3) 0.022(3) 0.021(3) -0.003(2) 0.009(3) 0.002(2)
C4 0.045(5) 0.030(4) 0.048(5) -0.008(3) 0.030(4) -0.008(3)
C5 0.064(6) 0.043(5) 0.044(5) -0.007(4) 0.020(4) 0.014(4)
C6 0.037(4) 0.043(5) 0.050(5) -0.014(4) 0.013(4) 0.006(4)
C7 0.044(4) 0.033(4) 0.052(5) -0.016(4) 0.031(4) -0.007(3)
C8 0.066(6) 0.043(5) 0.037(4) 0.000(4) 0.027(4) 0.010(4)
C9 0.048(5) 0.038(5) 0.050(5) -0.010(4) 0.019(4) 0.008(4)
C10 0.073(7) 0.039(5) 0.078(7) -0.020(5) 0.050(6) -0.014(5)
C11 0.055(5) 0.037(4) 0.032(4) 0.012(3) 0.028(4) 0.012(4)
C12 0.115(9) 0.042(5) 0.044(5) 0.012(4) 0.054(6) 0.020(5)
C13 0.090(7) 0.040(5) 0.056(6) 0.008(4) 0.053(6) 0.015(5)
C14 0.038(4) 0.044(5) 0.031(4) 0.004(3) 0.015(3) 0.006(4)
C15 0.033(4) 0.040(4) 0.023(3) 0.004(3) 0.008(3) -0.001(3)
C16 0.035(4) 0.035(4) 0.031(4) -0.004(3) 0.015(3) -0.001(3)
C17 0.034(4) 0.030(4) 0.032(4) 0.000(3) 0.015(3) 0.002(3)
C18 0.028(3) 0.018(3) 0.021(3) -0.004(2) 0.010(3) -0.003(3)
C19 0.023(3) 0.026(4) 0.026(3) -0.006(3) 0.008(3) -0.001(3)
C20 0.024(3) 0.021(3) 0.027(3) 0.001(3) 0.011(3) 0.000(3)
C21 0.025(3) 0.017(3) 0.015(3) 0.002(2) 0.009(2) -0.001(3)
N7 0.055(11) 0.053(11) 0.073(15) 0.005(10) 0.020(11) 0.001(8)
O10 0.054(13) 0.035(7) 0.084(15) 0.001(8) 0.040(13) 0.001(7)
C22 0.046(17) 0.036(10) 0.08(2) -0.001(10) 0.046(17) -0.003(10)
C23 0.037(13) 0.085(19) 0.15(3) -0.033(19) 0.014(15) 0.004(12)
C24 0.050(14) 0.13(2) 0.071(17) -0.009(17) 0.000(12) 0.002(14)
N7A 0.056(18) 0.037(12) 0.06(2) -0.015(11) 0.036(16) -0.012(12)
O10A 0.067(17) 0.043(9) 0.064(13) -0.008(8) 0.042(12) 0.004(9)
C22A 0.06(2) 0.053(17) 0.07(2) 0.002(16) 0.019(18) -0.018(15)
C23A 0.038(17) 0.08(2) 0.11(3) -0.010(19) 0.024(17) -0.002(14)
C24A 0.06(2) 0.10(3) 0.13(4) -0.06(3) 0.04(3) -0.04(2)

loop_
_atom_type_symbol
_atom_type_description
_atom_type_scat_dispersion_real
_atom_type_scat_dispersion_imag
_atom_type_scat_source
C C 0.0033 0.0016 'International Tables Vol C Tables 4.2.6.8 and 6.1.1.4'
H H 0.0000 0.0000 'International Tables Vol C Tables 4.2.6.8 and 6.1.1.4'
N N 0.0061 0.0033 'International Tables Vol C Tables 4.2.6.8 and 6.1.1.4'
O O 0.0106 0.0060 'International Tables Vol C Tables 4.2.6.8 and 6.1.1.4'
Zn Zn 0.2839 1.4301 'International Tables Vol C Tables 4.2.6.8 and 6.1.1.4'

loop_
_geom_angle_atom_site_label_1
_geom_angle_atom_site_label_2
_geom_angle_atom_site_label_3
_geom_angle
_geom_angle_site_symmetry_1
_geom_angle_site_symmetry_3
O3 Zn1 O3 180.000(1) 4_546 2_644
O3 Zn1 O9 90.61(18) 4_546 3_635
O3 Zn1 O9 89.39(18) 2_644 3_635
O3 Zn1 O9 89.39(18) 4_546 .
O3 Zn1 O9 90.61(18) 2_644 .
O9 Zn1 O9 180.000(1) 3_635 .
O3 Zn1 O8 91.6(2) 4_546 .
O3 Zn1 O8 88.4(2) 2_644 .
O9 Zn1 O8 97.02(18) 3_635 .
O9 Zn1 O8 82.98(18) . .
O3 Zn1 O8 88.4(2) 4_546 3_635
O3 Zn1 O8 91.6(2) 2_644 3_635
O9 Zn1 O8 82.98(18) 3_635 3_635
O9 Zn1 O8 97.02(18) . 3_635
O8 Zn1 O8 180.000(1) . 3_635
O3 Zn1 Zn3 73.91(14) 4_546 3_635
O3 Zn1 Zn3 106.09(14) 2_644 3_635
O9 Zn1 Zn3 41.95(12) 3_635 3_635
O9 Zn1 Zn3 138.05(12) . 3_635
O8 Zn1 Zn3 134.33(13) . 3_635
O8 Zn1 Zn3 45.67(13) 3_635 3_635
O3 Zn1 Zn3 106.09(14) 4_546 .
O3 Zn1 Zn3 73.91(14) 2_644 .
O9 Zn1 Zn3 138.05(12) 3_635 .
O9 Zn1 Zn3 41.95(12) . .
O8 Zn1 Zn3 45.67(13) . .
O8 Zn1 Zn3 134.33(13) 3_635 .
Zn3 Zn1 Zn3 180.0 3_635 .
O9 Zn2 O1 122.5(2) 3_645 4_546
O9 Zn2 O6 120.76(19) 3_645 .
O1 Zn2 O6 107.7(2) 4_546 .
O9 Zn2 O7 105.32(19) 3_645 1_565
O1 Zn2 O7 100.2(2) 4_546 1_565
O6 Zn2 O7 93.6(2) . 1_565
O9 Zn2 O2 90.2(3) 3_645 4_546
O1 Zn2 O2 57.3(3) 4_546 4_546
O6 Zn2 O2 92.2(3) . 4_546
O7 Zn2 O2 157.4(2) 1_565 4_546
O9 Zn2 C10 108.3(3) 3_645 4_546
O1 Zn2 C10 28.7(3) 4_546 4_546
O6 Zn2 C10 100.8(3) . 4_546
O7 Zn2 C10 128.9(3) 1_565 4_546
O2 Zn2 C10 28.6(3) 4_546 4_546
O5 Zn3 O4 120.1(3) . 2_644
O5 Zn3 O9 119.5(2) . .
O4 Zn3 O9 102.6(2) 2_644 .
O5 Zn3 O11 70.6(8) . .
O4 Zn3 O11 165.8(8) 2_644 .
O9 Zn3 O11 77.4(8) . .
O5 Zn3 O8 127.5(2) . .
O4 Zn3 O8 94.4(2) 2_644 .
O9 Zn3 O8 85.14(18) . .
O11 Zn3 O8 71.4(8) . .
O5 Zn3 Zn1 154.24(19) . .
O4 Zn3 Zn1 85.53(17) 2_644 .
O9 Zn3 Zn1 44.57(13) . .
O11 Zn3 Zn1 84.8(8) . .
O8 Zn3 Zn1 45.40(13) . .
C3 N1 C1 113.0(6) . .
C1 N2 C2 113.6(6) . .
C2 N3 C3 113.0(6) . .
C2 N4 C4 127.4(7) . .
C2 N4 H4A 116.3 . .
C4 N4 H4A 116.3 . .
C1 N5 C11 129.6(7) . .
C1 N5 H5A 115.2 . .
C11 N5 H5A 115.2 . .
C3 N6 C20 117.5(5) . .
C3 N6 C18 117.4(5) . .
C20 N6 C18 119.3(5) . .
C10 O1 Zn2 102.8(6) . 4_645
C10 O2 Zn2 79.5(6) . 4_645
C17 O3 Zn1 132.1(5) . 2_654
C17 O4 Zn3 122.7(5) . 2_654
C19 O5 Zn3 129.0(5) . .
C19 O6 Zn2 125.7(5) . .
C21 O7 Zn2 129.7(4) . 1_545
C21 O8 Zn1 137.1(4) . .
C21 O8 Zn3 132.8(4) . .
Zn1 O8 Zn3 88.93(18) . .
Zn2 O9 Zn3 120.2(2) 3_645 .
Zn2 O9 Zn1 113.7(2) 3_645 .
Zn3 O9 Zn1 93.48(19) . .
N2 C1 N1 126.3(7) . .
N2 C1 N5 120.2(6) . .
N1 C1 N5 113.4(6) . .
N3 C2 N2 126.4(7) . .
N3 C2 N4 115.7(7) . .
N2 C2 N4 117.8(6) . .
N1 C3 N3 127.1(6) . .
N1 C3 N6 115.8(5) . .
N3 C3 N6 117.0(6) . .
C9 C4 C5 119.7(7) . .
C9 C4 N4 121.3(8) . .
C5 C4 N4 118.9(8) . .
C6 C5 C4 119.7(9) . .
C6 C5 H5B 120.1 . .
C4 C5 H5B 120.1 . .
C5 C6 C7 121.3(8) . .
C5 C6 H6A 119.4 . .
C7 C6 H6A 119.4 . .
C8 C7 C6 118.0(7) . .
C8 C7 C10 122.1(9) . .
C6 C7 C10 119.9(8) . .
C7 C8 C9 121.3(8) . .
C7 C8 H8A 119.4 . .
C9 C8 H8A 119.4 . .
C4 C9 C8 119.9(8) . .
C4 C9 H9B 120.0 . .
C8 C9 H9B 120.0 . .
O2 C10 O1 120.3(8) . .
O2 C10 C7 119.5(9) . .
O1 C10 C7 120.2(9) . .
O2 C10 Zn2 71.9(5) . 4_645
O1 C10 Zn2 48.4(4) . 4_645
C7 C10 Zn2 168.6(8) . 4_645
C12 C11 C16 119.4(7) . .
C12 C11 N5 124.8(7) . .
C16 C11 N5 115.8(7) . .
C11 C12 C13 119.8(9) . .
C11 C12 H12A 120.1 . .
C13 C12 H12A 120.1 . .
C14 C13 C12 120.7(8) . .
C14 C13 H13A 119.7 . .
C12 C13 H13A 119.7 . .
C15 C14 C13 118.9(7) . .
C15 C14 C17 121.0(7) . .
C13 C14 C17 120.1(7) . .
C14 C15 C16 120.7(8) . .
C14 C15 H15A 119.7 . .
C16 C15 H15A 119.7 . .
C11 C16 C15 120.4(7) . .
C11 C16 H16A 119.8 . .
C15 C16 H16A 119.8 . .
O4 C17 O3 125.4(7) . .
O4 C17 C14 116.6(7) . .
O3 C17 C14 118.0(7) . .
N6 C18 C19 115.5(5) . .
N6 C18 H18A 108.4 . .
C19 C18 H18A 108.4 . .
N6 C18 H18B 108.4 . .
C19 C18 H18B 108.4 . .
H18A C18 H18B 107.5 . .
O5 C19 O6 123.8(7) . .
O5 C19 C18 122.5(6) . .
O6 C19 C18 113.6(6) . .
N6 C20 C21 114.1(5) . .
N6 C20 H20A 108.7 . .
C21 C20 H20A 108.7 . .
N6 C20 H20B 108.7 . .
C21 C20 H20B 108.7 . .
H20A C20 H20B 107.6 . .
O8 C21 O7 125.4(6) . .
O8 C21 C20 118.0(6) . .
O7 C21 C20 116.6(6) . .
C22 N7 C23 120.4(11) . .
C22 N7 C24 119.2(11) . .
C23 N7 C24 120.0(12) . .
O10 C22 N7 122.5(13) . .
C22A N7A C24A 119.2(12) . .
C22A N7A C23A 119.6(12) . .
C24A N7A C23A 119.5(13) . .
O10A C22A N7A 120.8(16) . .

loop_
_geom_bond_atom_site_label_1
_geom_bond_atom_site_label_2
_geom_bond_distance
_geom_bond_site_symmetry_2
Zn1 O3 2.070(4) 4_546
Zn1 O3 2.070(4) 2_644
Zn1 O9 2.092(5) 3_635
Zn1 O9 2.092(5) .
Zn1 O8 2.119(5) .
Zn1 O8 2.119(5) 3_635
Zn1 Zn3 2.9759(11) 3_635
Zn1 Zn3 2.9759(11) .
Zn2 O9 1.957(5) 3_645
Zn2 O1 1.975(6) 4_546
Zn2 O6 1.990(5) .
Zn2 O7 2.028(5) 1_565
Zn2 O2 2.488(8) 4_546
Zn2 C10 2.574(9) 4_546
Zn3 O5 1.916(5) .
Zn3 O4 1.954(5) 2_644
Zn3 O9 1.993(5) .
Zn3 O11 2.066(10) .
Zn3 O8 2.129(5) .
N1 C3 1.325(9) .
N1 C1 1.353(9) .
N2 C1 1.329(10) .
N2 C2 1.348(10) .
N3 C2 1.334(9) .
N3 C3 1.350(9) .
N4 C2 1.359(10) .
N4 C4 1.418(10) .
N4 H4A 0.8600 .
N5 C1 1.370(10) .
N5 C11 1.426(9) .
N5 H5A 0.8600 .
N6 C3 1.395(9) .
N6 C20 1.451(8) .
N6 C18 1.455(8) .
O1 C10 1.268(12) .
O1 Zn2 1.975(6) 4_645
O2 C10 1.253(14) .
O2 Zn2 2.488(8) 4_645
O3 C17 1.269(9) .
O3 Zn1 2.070(4) 2_654
O4 C17 1.267(10) .
O4 Zn3 1.954(5) 2_654
O5 C19 1.243(8) .
O6 C19 1.261(8) .
O7 C21 1.257(8) .
O7 Zn2 2.028(5) 1_545
O8 C21 1.247(8) .
O9 Zn2 1.957(5) 3_645
C4 C9 1.354(13) .
C4 C5 1.393(13) .
C5 C6 1.366(12) .
C5 H5B 0.9300 .
C6 C7 1.386(13) .
C6 H6A 0.9300 .
C7 C8 1.369(13) .
C7 C10 1.496(11) .
C8 C9 1.390(12) .
C8 H8A 0.9300 .
C9 H9B 0.9300 .
C10 Zn2 2.574(9) 4_645
C11 C12 1.375(12) .
C11 C16 1.381(11) .
C12 C13 1.404(12) .
C12 H12A 0.9300 .
C13 C14 1.381(13) .
C13 H13A 0.9300 .
C14 C15 1.374(11) .
C14 C17 1.508(10) .
C15 C16 1.392(10) .
C15 H15A 0.9300 .
C16 H16A 0.9300 .
C18 C19 1.530(9) .
C18 H18A 0.9700 .
C18 H18B 0.9700 .
C20 C21 1.521(9) .
C20 H20A 0.9700 .
C20 H20B 0.9700 .
N7 C22 1.440(9) .
N7 C23 1.457(10) .
N7 C24 1.459(10) .
O10 C22 1.200(10) .
N7A C22A 1.447(10) .
N7A C24A 1.453(10) .
N7A C23A 1.457(10) .
O10A C22A 1.207(10) .
